data_7244479
loop_
_publ_author_name
'Mouli, M. S. S. Vinod'
'Mishra, Ashutosh Kumar'

_publ_section_title
;
 Formation of the silver-flavin coordination polymers and their
 morphological studies
;
_journal_name_full CrystEngComm
_journal_paper_doi 10.1039/D2CE00071G
_journal_year 2022
_chemical_formula_moiety 'C13 H12 Ag N5 O5'
_chemical_formula_sum 'C13 H12 Ag N5 O5'
_chemical_formula_weight 426.15
_chemical_name_systematic PF-AgNO3
_space_group_crystal_system monoclinic
_space_group_IT_number 14
_space_group_name_Hall '-P 2yn'
_space_group_name_H-M_alt 'P 1 21/n 1'
_atom_sites_solution_hydrogens geom
_audit_creation_date 2021-11-09
_audit_creation_method
;
Olex2 1.2
(compiled 2018.05.29 svn.r3508 for OlexSys, GUI svn.r5506)
;
_audit_update_record
;
2021-11-09 deposited with the CCDC.	2022-02-21 downloaded from the CCDC.
;
_cell_angle_alpha 90
_cell_angle_beta 92.169(4)
_cell_angle_gamma 90
_cell_formula_units_Z 4
_cell_length_a 8.2976(4)
_cell_length_b 14.3385(5)
_cell_length_c 12.5030(4)
_cell_measurement_reflns_used 1901
_cell_measurement_temperature 298
_cell_measurement_theta_max 69.5600
_cell_measurement_theta_min 6.2830
_cell_volume 1486.48(10)
_computing_cell_refinement 'CrysAlisPro 1.171.38.46 (Rigaku OD, 2015)'
_computing_data_collection 'CrysAlisPro 1.171.38.46 (Rigaku OD, 2015)'
_computing_data_reduction 'CrysAlisPro 1.171.38.46 (Rigaku OD, 2015)'
_computing_molecular_graphics 'Olex2 (Dolomanov et al., 2009)'
_computing_publication_material 'Olex2 (Dolomanov et al., 2009)'
_computing_structure_refinement 'ShelXL (Sheldrick, 2015)'
_diffrn_ambient_temperature 298
_diffrn_detector 'CCD plate'
_diffrn_detector_area_resol_mean 16.1293
_diffrn_detector_type Eos
_diffrn_measured_fraction_theta_full 0.901
_diffrn_measured_fraction_theta_max 0.886
_diffrn_measurement_details
;
List of Runs (angles in degrees, time in seconds):

  # Type    Start    End  Width  t~exp~   \w     \q     \k     \f   Frames
#--------------------------------------------------------------------------
  1  \w     24.00  60.00   1.00    1.00    --    0.00  57.00  30.00   36
  2  \w     29.00  58.00   1.00    1.00    --    0.00  38.00-120.00   29
  3  \w    -13.00  80.00   1.00    2.92    --   54.00 -38.00 -60.00   93
  4  \w     53.00  80.00   1.00    2.92    --  108.00 -50.00  30.00   27
  5  \w    113.00 140.00   1.00    2.92    --  108.00 -77.00 -30.00   27
  6  \w     63.00 108.00   1.00    2.92    --   54.00-125.00-180.00   45
  7  \w     78.00 109.00   1.00    2.92    --  108.00-111.00-180.00   31
  8  \w     58.00  85.00   1.00    2.92    --  108.00 -77.00 -30.00   27
  9  \w     42.00 125.00   1.00    2.92    --  108.00 -50.00  60.00   83
 10  \w     93.00 129.00   1.00    2.92    --  108.00  41.00 150.00   36
 11  \w    139.00 174.00   1.00    2.92    --  108.00 118.00  13.00   35
 12  \w    140.00 166.00   1.00    2.92    --  108.00  63.00 -60.00   26
 13  \w     84.00 155.00   1.00    2.92    --  108.00  63.00-120.00   71
 14  \w     59.00 140.00   1.00    2.92    --  108.00 178.00  30.00   81
 15  \w     57.00 101.00   1.00    2.92    --  108.00 178.00 150.00   44
 16  \w    -26.00   1.00   1.00    1.00    --    0.00  38.00-120.00   27
 17  \w    -14.00  11.00   1.00    2.92    --   54.00 -57.00 -60.00   25
 18  \w     25.00  63.00   1.00    2.92    --   54.00-125.00 120.00   38
;
_diffrn_measurement_device 'four-circle diffractometer'
_diffrn_measurement_device_type 'SuperNova, Dual, Cu at zero, Eos'
_diffrn_measurement_method '\w scans'
_diffrn_orient_matrix_type 'CrysAlisPro convention (1999,Acta A55,543-557)'
_diffrn_orient_matrix_UB_11 0.1600743000
_diffrn_orient_matrix_UB_12 0.0525034000
_diffrn_orient_matrix_UB_13 -0.0127104000
_diffrn_orient_matrix_UB_21 -0.0907510000
_diffrn_orient_matrix_UB_22 0.0775851000
_diffrn_orient_matrix_UB_23 -0.0628222000
_diffrn_orient_matrix_UB_31 -0.0261337000
_diffrn_orient_matrix_UB_32 0.0526022000
_diffrn_orient_matrix_UB_33 0.1053059000
_diffrn_radiation_monochromator mirror
_diffrn_radiation_probe x-ray
_diffrn_radiation_type CuK\a
_diffrn_radiation_wavelength 1.54184
_diffrn_reflns_av_R_equivalents 0.0242
_diffrn_reflns_av_unetI/netI 0.0302
_diffrn_reflns_Laue_measured_fraction_full 0.901
_diffrn_reflns_Laue_measured_fraction_max 0.886
_diffrn_reflns_limit_h_max 10
_diffrn_reflns_limit_h_min -10
_diffrn_reflns_limit_k_max 17
_diffrn_reflns_limit_k_min -10
_diffrn_reflns_limit_l_max 15
_diffrn_reflns_limit_l_min -14
_diffrn_reflns_number 4757
_diffrn_reflns_point_group_measured_fraction_full 0.901
_diffrn_reflns_point_group_measured_fraction_max 0.886
_diffrn_reflns_theta_full 67.684
_diffrn_reflns_theta_max 69.931
_diffrn_reflns_theta_min 4.694
_diffrn_source 'micro-focus sealed X-ray tube'
_diffrn_source_type 'SuperNova (Cu) X-ray Source'
_exptl_absorpt_coefficient_mu 11.238
_exptl_absorpt_correction_T_max 1.00000
_exptl_absorpt_correction_T_min 0.59137
_exptl_absorpt_correction_type multi-scan
_exptl_absorpt_process_details
;
CrysAlisPro 1.171.38.46 (Rigaku Oxford Diffraction, 2015)
Empirical absorption correction using spherical harmonics,
 implemented in SCALE3 ABSPACK scaling algorithm.
;
_exptl_crystal_colour 'clear orangish orange'
_exptl_crystal_colour_lustre clear
_exptl_crystal_colour_modifier orangish
_exptl_crystal_colour_primary orange
_exptl_crystal_density_diffrn 1.904
_exptl_crystal_description needle
_exptl_crystal_F_000 848
_exptl_crystal_size_max 0.08
_exptl_crystal_size_mid 0.06
_exptl_crystal_size_min 0.05
_refine_diff_density_max 1.116
_refine_diff_density_min -0.581
_refine_diff_density_rms 0.082
_refine_ls_extinction_method none
_refine_ls_goodness_of_fit_ref 1.038
_refine_ls_hydrogen_treatment constr
_refine_ls_matrix_type full
_refine_ls_number_parameters 218
_refine_ls_number_reflns 2490
_refine_ls_number_restraints 0
_refine_ls_restrained_S_all 1.038
_refine_ls_R_factor_all 0.0515
_refine_ls_R_factor_gt 0.0441
_refine_ls_shift/su_max 0.001
_refine_ls_shift/su_mean 0.000
_refine_ls_structure_factor_coef Fsqd
_refine_ls_weighting_details 'w=1/[\s^2^(Fo^2^)+(0.0638P)^2^+1.8964P] where P=(Fo^2^+2Fc^2^)/3'
_refine_ls_weighting_scheme calc
_refine_ls_wR_factor_gt 0.1162
_refine_ls_wR_factor_ref 0.1242
_reflns_Friedel_coverage 0.000
_reflns_number_gt 2101
_reflns_number_total 2490
_reflns_threshold_expression 'I > 2\s(I)'
_cod_data_source_file d2ce00071g2.cif
_cod_data_source_block PF-AgNO3
_cod_original_cell_volume 1486.48(9)
_cod_database_code 7244479
_shelx_shelxl_version_number 2018/3
_chemical_oxdiff_formula C13H12O5N5Ag
_shelx_space_group_comment
;
The symmetry employed for this shelxl refinement is uniquely defined
by the following loop, which should always be used as a source of
symmetry information in preference to the above space-group names.
They are only intended as comments.
;
_shelx_estimated_absorpt_t_max 0.603
_shelx_estimated_absorpt_t_min 0.467
_reflns_odcompleteness_completeness 81.70
_reflns_odcompleteness_iscentric 1
_reflns_odcompleteness_theta 74.33
_olex2_refinement_description
;
1. Fixed Uiso
 At 1.2 times of:
  All C(H) groups, All C(H,H) groups, All N(H) groups
 At 1.5 times of:
  All C(H,H,H) groups
2.a Secondary CH2 refined with riding coordinates:
 C11(H11A,H11B), C12(H12A,H12B)
2.b Aromatic/amide H refined with riding coordinates:
 N3(H3), C7(H4), C9(H2), C8(H3A), C6(H5)
2.c Idealised Me refined as rotating group:
 C13(H13A,H13B,H13C)
;
_olex2_submission_special_instructions 'No special instructions were received'
_oxdiff_exptl_absorpt_empirical_details
;
Empirical correction (ABSPACK) includes:
- Absorption correction using spherical harmonics
- Frame scaling
;
_oxdiff_exptl_absorpt_empirical_full_max 1.478
_oxdiff_exptl_absorpt_empirical_full_min 0.671

loop_
_space_group_symop_operation_xyz
'x, y, z'
'-x+1/2, y+1/2, -z+1/2'
'-x, -y, -z'
'x-1/2, -y-1/2, z-1/2'

loop_
_atom_site_label
_atom_site_type_symbol
_atom_site_fract_x
_atom_site_fract_y
_atom_site_fract_z
_atom_site_U_iso_or_equiv
_atom_site_adp_type
_atom_site_occupancy
_atom_site_site_symmetry_order
_atom_site_calc_flag
_atom_site_refinement_flags_posn
_atom_site_refinement_flags_adp
_atom_site_refinement_flags_occupancy
_atom_site_disorder_assembly
_atom_site_disorder_group
Ag1 Ag 0.19093(5) 0.80064(3) 0.77318(3) 0.0662(2) Uani 1 1 d . . . . .
O2 O 0.5523(5) 0.5682(2) 0.3884(3) 0.0557(9) Uani 1 1 d . . . . .
C10A C 0.4056(5) 0.7874(3) 0.4423(3) 0.0376(9) Uani 1 1 d . . . . .
N10 N 0.3885(5) 0.8731(2) 0.3979(3) 0.0408(8) Uani 1 1 d . . . . .
O4 O 0.2881(5) 0.6587(2) 0.6777(3) 0.0589(9) Uani 1 1 d . . . . .
N3 N 0.4182(5) 0.6145(3) 0.5321(3) 0.0472(9) Uani 1 1 d . . . . .
H3 H 0.425692 0.558463 0.556392 0.057 Uiso 1 1 calc R . . . .
C9A C 0.3071(6) 0.9429(3) 0.4520(4) 0.0446(10) Uani 1 1 d . . . . .
C4 C 0.3414(6) 0.6773(3) 0.5919(4) 0.0438(10) Uani 1 1 d . . . . .
C2 C 0.4860(6) 0.6323(3) 0.4350(4) 0.0439(10) Uani 1 1 d . . . . .
C4A C 0.3312(5) 0.7726(3) 0.5434(3) 0.0397(9) Uani 1 1 d . . . . .
C7 C 0.1543(8) 1.0817(4) 0.5685(5) 0.0678(16) Uani 1 1 d . . . . .
H4 H 0.105184 1.128588 0.607020 0.081 Uiso 1 1 calc R . . . .
C11 C 0.4450(6) 0.8909(3) 0.2884(4) 0.0493(11) Uani 1 1 d . . . . .
H11A H 0.538395 0.852266 0.275884 0.059 Uiso 1 1 calc R . . . .
H11B H 0.477176 0.955634 0.282353 0.059 Uiso 1 1 calc R . . . .
C9 C 0.2888(7) 1.0331(3) 0.4081(5) 0.0590(13) Uani 1 1 d . . . . .
H2 H 0.326992 1.046829 0.340910 0.071 Uiso 1 1 calc R . . . .
N5 N 0.2561(5) 0.8359(3) 0.5950(3) 0.0459(9) Uani 1 1 d . . . . .
C8 C 0.2131(8) 1.1005(4) 0.4668(5) 0.0656(15) Uani 1 1 d . . . . .
H3A H 0.200546 1.160107 0.438259 0.079 Uiso 1 1 calc R . . . .
C6 C 0.1700(7) 0.9938(4) 0.6107(4) 0.0580(13) Uani 1 1 d . . . . .
H5 H 0.130423 0.980294 0.677541 0.070 Uiso 1 1 calc R . . . .
C5A C 0.2464(6) 0.9242(3) 0.5519(4) 0.0462(10) Uani 1 1 d . . . . .
C12 C 0.3132(9) 0.8695(6) 0.2045(5) 0.0776(19) Uani 1 1 d . . . . .
H12A H 0.222326 0.910941 0.213524 0.093 Uiso 1 1 calc R . . . .
H12B H 0.276260 0.805844 0.212713 0.093 Uiso 1 1 calc R . . . .
N1 N 0.4883(5) 0.7208(2) 0.3938(3) 0.0435(9) Uani 1 1 d . . . . .
C13 C 0.3796(12) 0.8827(8) 0.0933(5) 0.113(3) Uani 1 1 d . . . . .
H13A H 0.298700 0.865348 0.040051 0.169 Uiso 1 1 calc GR . . . .
H13B H 0.473109 0.844092 0.086252 0.169 Uiso 1 1 calc GR . . . .
H13C H 0.408591 0.946859 0.083704 0.169 Uiso 1 1 calc GR . . . .
N11 N 0.5439(8) 0.8452(4) 0.8387(5) 0.0802(16) Uani 1 1 d . . . . .
O5 O 0.4412(7) 0.8910(5) 0.7932(5) 0.119(2) Uani 1 1 d . . . . .
O7 O 0.5105(13) 0.7741(4) 0.8775(6) 0.166(4) Uani 1 1 d . . . . .
O6 O 0.6799(9) 0.8784(6) 0.8470(8) 0.161(3) Uani 1 1 d . . . . .

loop_
_atom_site_aniso_label
_atom_site_aniso_U_11
_atom_site_aniso_U_22
_atom_site_aniso_U_33
_atom_site_aniso_U_23
_atom_site_aniso_U_13
_atom_site_aniso_U_12
Ag1 0.0800(3) 0.0648(3) 0.0572(3) -0.01344(18) 0.0467(2) -0.00969(19)
O2 0.077(2) 0.0414(16) 0.0511(18) 0.0065(15) 0.0369(18) 0.0110(16)
C10A 0.042(2) 0.037(2) 0.035(2) -0.0012(17) 0.0138(19) -0.0014(17)
N10 0.047(2) 0.0366(17) 0.0400(18) 0.0004(15) 0.0152(17) 0.0007(15)
O4 0.084(3) 0.0510(18) 0.0447(18) 0.0065(15) 0.0400(18) 0.0056(17)
N3 0.064(2) 0.0396(18) 0.0401(19) 0.0082(16) 0.0278(19) 0.0062(17)
C9A 0.046(2) 0.039(2) 0.049(2) -0.0074(19) 0.008(2) 0.0023(19)
C4 0.052(3) 0.043(2) 0.038(2) 0.0028(18) 0.020(2) 0.0011(19)
C2 0.052(3) 0.042(2) 0.039(2) 0.0056(19) 0.024(2) 0.0050(19)
C4A 0.045(2) 0.040(2) 0.036(2) -0.0004(18) 0.0152(19) 0.0021(18)
C7 0.080(4) 0.054(3) 0.070(4) -0.019(3) 0.008(3) 0.016(3)
C11 0.062(3) 0.044(2) 0.043(2) 0.011(2) 0.022(2) 0.002(2)
C9 0.075(4) 0.044(2) 0.059(3) 0.002(2) 0.016(3) 0.007(2)
N5 0.055(2) 0.0440(19) 0.0401(19) -0.0067(16) 0.0178(18) -0.0006(18)
C8 0.079(4) 0.042(2) 0.077(4) -0.001(3) 0.009(3) 0.012(3)
C6 0.072(3) 0.050(3) 0.053(3) -0.013(2) 0.017(3) 0.013(2)
C5A 0.051(3) 0.043(2) 0.045(2) -0.0078(19) 0.010(2) 0.0039(19)
C12 0.089(5) 0.096(5) 0.049(3) 0.007(3) 0.012(3) 0.002(4)
N1 0.059(2) 0.0370(17) 0.0361(18) 0.0021(15) 0.0258(18) 0.0032(16)
C13 0.116(7) 0.176(9) 0.047(3) 0.012(5) 0.010(4) 0.022(7)
N11 0.089(4) 0.073(3) 0.078(4) 0.011(3) -0.005(3) 0.003(3)
O5 0.092(4) 0.128(5) 0.135(5) 0.044(4) -0.029(4) -0.026(4)
O7 0.306(12) 0.067(3) 0.130(5) 0.026(4) 0.060(7) -0.030(5)
O6 0.087(5) 0.168(7) 0.223(10) 0.011(7) -0.043(6) 0.004(5)

loop_
_atom_type_symbol
_atom_type_description
_atom_type_scat_dispersion_real
_atom_type_scat_dispersion_imag
_atom_type_scat_source
C C 0.0181 0.0091 'International Tables Vol C Tables 4.2.6.8 and 6.1.1.4'
H H 0.0000 0.0000 'International Tables Vol C Tables 4.2.6.8 and 6.1.1.4'
Ag Ag 0.1306 4.2820 'International Tables Vol C Tables 4.2.6.8 and 6.1.1.4'
N N 0.0311 0.0180 'International Tables Vol C Tables 4.2.6.8 and 6.1.1.4'
O O 0.0492 0.0322 'International Tables Vol C Tables 4.2.6.8 and 6.1.1.4'

loop_
_geom_angle_atom_site_label_1
_geom_angle_atom_site_label_2
_geom_angle_atom_site_label_3
_geom_angle
_geom_angle_site_symmetry_1
_geom_angle_site_symmetry_3
_geom_angle_publ_flag
N5 Ag1 O4 68.68(12) . . ?
N5 Ag1 O5 76.14(19) . . ?
N1 Ag1 O4 117.11(12) 4_576 . ?
N1 Ag1 N5 146.80(15) 4_576 . ?
N1 Ag1 O5 129.4(2) 4_576 . ?
O5 Ag1 O4 101.0(2) . . ?
N10 C10A C4A 116.8(4) . . ?
N1 C10A N10 120.7(4) . . ?
N1 C10A C4A 122.4(4) . . ?
C10A N10 C9A 119.8(4) . . ?
C10A N10 C11 120.1(4) . . ?
C9A N10 C11 119.9(4) . . ?
C4 O4 Ag1 112.3(3) . . ?
C4 N3 C2 125.6(4) . . ?
N10 C9A C9 121.0(4) . . ?
C5A C9A N10 119.7(4) . . ?
C5A C9A C9 119.2(4) . . ?
O4 C4 N3 123.0(4) . . ?
O4 C4 C4A 123.1(4) . . ?
N3 C4 C4A 113.9(4) . . ?
O2 C2 N3 118.9(4) . . ?
O2 C2 N1 120.1(4) . . ?
N1 C2 N3 120.9(4) . . ?
C10A C4A C4 118.1(4) . . ?
N5 C4A C10A 124.4(4) . . ?
N5 C4A C4 117.5(4) . . ?
C6 C7 C8 119.6(5) . . ?
N10 C11 C12 111.0(4) . . ?
C8 C9 C9A 118.7(5) . . ?
C4A N5 Ag1 116.9(3) . . ?
C4A N5 C5A 118.3(4) . . ?
C5A N5 Ag1 123.6(3) . . ?
C9 C8 C7 121.8(5) . . ?
C7 C6 C5A 119.3(5) . . ?
C9A C5A C6 121.3(4) . . ?
N5 C5A C9A 120.7(4) . . ?
N5 C5A C6 118.0(4) . . ?
C11 C12 C13 109.2(6) . . ?
C10A N1 Ag1 141.9(3) . 4_675 ?
C10A N1 C2 118.5(4) . . ?
C2 N1 Ag1 98.1(3) . 4_675 ?
O5 N11 O6 117.6(7) . . ?
O7 N11 O5 119.9(9) . . ?
O7 N11 O6 122.4(9) . . ?
N11 O5 Ag1 110.1(5) . . ?

loop_
_geom_bond_atom_site_label_1
_geom_bond_atom_site_label_2
_geom_bond_distance
_geom_bond_site_symmetry_2
_geom_bond_publ_flag
Ag1 O4 2.508(3) . ?
Ag1 N5 2.367(4) . ?
Ag1 N1 2.322(4) 4_576 ?
Ag1 O5 2.452(6) . ?
O2 C2 1.229(5) . ?
C10A N10 1.354(5) . ?
C10A C4A 1.443(6) . ?
C10A N1 1.334(5) . ?
N10 C9A 1.396(6) . ?
N10 C11 1.486(5) . ?
O4 C4 1.205(6) . ?
N3 C4 1.346(6) . ?
N3 C2 1.381(5) . ?
C9A C9 1.411(7) . ?
C9A C5A 1.390(7) . ?
C4 C4A 1.497(6) . ?
C2 N1 1.371(6) . ?
C4A N5 1.289(6) . ?
C7 C8 1.406(9) . ?
C7 C6 1.371(8) . ?
C11 C12 1.517(8) . ?
C9 C8 1.379(8) . ?
N5 C5A 1.377(6) . ?
C6 C5A 1.404(6) . ?
C12 C13 1.526(9) . ?
N11 O5 1.201(7) . ?
N11 O7 1.167(8) . ?
N11 O6 1.225(9) . ?
